data_7719643
loop_
_publ_author_name
'Seifert, Fabian'
'Piesik, Dirk F.-J.'
'Portwich, Flavio L.'
'Kowalke, Janine'
'Seifert, Andreas'
'Matsidik, Rukiya'
'G&#xf6;rls, Helmar'
'Sommer, Michael'
'Harder, Sjoerd'
'Kretschmer, Robert'

_publ_section_title
;
 Mono- and dinuclear &#x3b2;-oxo-&#x3b4;-diiminate (BODDI) based catalysts
 for the ring-opening polymerization of L-lactide.
;
_journal_issue 42
_journal_name_full 'Dalton transactions (Cambridge, England : 2003)'
_journal_page_first 15780
_journal_page_last 15794
_journal_paper_doi 10.1039/d5dt01934f
_journal_volume 54
_journal_year 2025
_chemical_formula_moiety 'C62 H84 Mg2 N4 O2 [+ solvent]'
_chemical_formula_sum 'C62 H84 Mg2 N4 O2'
_chemical_formula_weight 965.95
_space_group_crystal_system monoclinic
_space_group_IT_number 15
_space_group_name_Hall '-C 2yc'
_space_group_name_H-M_alt 'C 1 2/c 1'
_atom_sites_solution_hydrogens geom
_atom_sites_solution_primary direct
_atom_sites_solution_secondary difmap
_audit_creation_method SHELXL-2018/3
_audit_update_record
;
2023-03-09 deposited with the CCDC.	2025-10-01 downloaded from the CCDC.
;
_cell_angle_alpha 90
_cell_angle_beta 113.0130(10)
_cell_angle_gamma 90
_cell_formula_units_Z 4
_cell_length_a 13.3415(2)
_cell_length_b 32.3292(7)
_cell_length_c 15.7385(3)
_cell_measurement_reflns_used 23485
_cell_measurement_temperature 133(2)
_cell_measurement_theta_max 27.484
_cell_measurement_theta_min 1.774
_cell_volume 6248.1(2)
_computing_cell_refinement DENZO
_computing_data_collection COLLECT
_computing_data_reduction DENZO
_computing_molecular_graphics SHELXTL/PC
_computing_publication_material 'SHELXL-2018/3 (Sheldrick, 2018)'
_computing_structure_refinement 'SHELXL-2018/3 (Sheldrick, 2018)'
_computing_structure_solution 'SHELXS-97 (Sheldrick, 2008)'
_diffrn_ambient_temperature 133(2)
_diffrn_measured_fraction_theta_full 0.999
_diffrn_measured_fraction_theta_max 0.998
_diffrn_measurement_device_type KappaCCD
_diffrn_measurement_method 'phi + omega - scans'
_diffrn_radiation_type MoK\a
_diffrn_radiation_wavelength 0.71073
_diffrn_reflns_av_R_equivalents 0.0599
_diffrn_reflns_av_unetI/netI 0.0458
_diffrn_reflns_Laue_measured_fraction_full 0.999
_diffrn_reflns_Laue_measured_fraction_max 0.998
_diffrn_reflns_limit_h_max 17
_diffrn_reflns_limit_h_min -17
_diffrn_reflns_limit_k_max 41
_diffrn_reflns_limit_k_min -41
_diffrn_reflns_limit_l_max 20
_diffrn_reflns_limit_l_min -20
_diffrn_reflns_number 23485
_diffrn_reflns_point_group_measured_fraction_full 0.999
_diffrn_reflns_point_group_measured_fraction_max 0.998
_diffrn_reflns_theta_full 25.242
_diffrn_reflns_theta_max 27.484
_diffrn_reflns_theta_min 1.774
_exptl_absorpt_coefficient_mu 0.079
_exptl_absorpt_correction_T_max 0.7456
_exptl_absorpt_correction_T_min 0.7075
_exptl_absorpt_correction_type multi-scan
_exptl_absorpt_process_details
; 
 SADABS 2016/2: Krause, L., Herbst-Irmer, R., Sheldrick G.M. & Stalke D., 
 J. Appl. Cryst. 48 (2015) 3-10 
;
_exptl_crystal_colour yellow
_exptl_crystal_density_diffrn 1.027
_exptl_crystal_density_method 'not measured'
_exptl_crystal_description prism
_exptl_crystal_F_000 2096
_exptl_crystal_size_max 0.094
_exptl_crystal_size_mid 0.092
_exptl_crystal_size_min 0.078
_refine_diff_density_max 1.433
_refine_diff_density_min -0.696
_refine_diff_density_rms 0.073
_refine_ls_extinction_method none
_refine_ls_goodness_of_fit_ref 1.031
_refine_ls_hydrogen_treatment constr
_refine_ls_matrix_type full
_refine_ls_number_parameters 328
_refine_ls_number_reflns 7170
_refine_ls_number_restraints 0
_refine_ls_restrained_S_all 1.031
_refine_ls_R_factor_all 0.1046
_refine_ls_R_factor_gt 0.0860
_refine_ls_shift/su_max 0.002
_refine_ls_shift/su_mean 0.000
_refine_ls_structure_factor_coef Fsqd
_refine_ls_weighting_details 'w=1/[\s^2^(Fo^2^)+(0.0747P)^2^+27.9042P] where P=(Fo^2^+2Fc^2^)/3'
_refine_ls_weighting_scheme calc
_refine_ls_wR_factor_gt 0.1994
_refine_ls_wR_factor_ref 0.2121
_reflns_Friedel_coverage 0.000
_reflns_number_gt 5664
_reflns_number_total 7170
_reflns_threshold_expression 'I > 2\s(I)'
_cod_data_source_file d5dt01934f2.cif
_cod_data_source_block FO7463_(BODDI)2Mg2
_cod_depositor_comments 'Adding full bibliography for 7719641--7719649.cif.'
_cod_original_sg_symbol_H-M 'C 2/c'
_cod_database_code 7719643
_shelx_shelxl_version_number 2018/3
_shelx_space_group_comment
; 
The symmetry employed for this shelxl refinement is uniquely defined 
by the following loop, which should always be used as a source of 
symmetry information in preference to the above space-group names. 
They are only intended as comments. 
;
_shelx_estimated_absorpt_t_min 0.993
_shelx_estimated_absorpt_t_max 0.994

loop_
_space_group_symop_operation_xyz
'x, y, z'
'-x, y, -z+1/2'
'x+1/2, y+1/2, z'
'-x+1/2, y+1/2, -z+1/2'
'-x, -y, -z'
'x, -y, z-1/2'
'-x+1/2, -y+1/2, -z'
'x+1/2, -y+1/2, z-1/2'

loop_
_atom_site_label
_atom_site_type_symbol
_atom_site_fract_x
_atom_site_fract_y
_atom_site_fract_z
_atom_site_U_iso_or_equiv
_atom_site_adp_type
_atom_site_occupancy
_atom_site_site_symmetry_order
_atom_site_calc_flag
_atom_site_refinement_flags_posn
_atom_site_refinement_flags_adp
_atom_site_refinement_flags_occupancy
_atom_site_disorder_assembly
_atom_site_disorder_group
Mg1 Mg 0.58543(7) 0.39391(3) 0.85154(6) 0.0178(2) Uani 1 1 d . . . . .
O1 O 0.500000 0.43132(7) 0.750000 0.0201(5) Uani 1 2 d S T P . .
O2 O 0.500000 0.35679(7) 0.750000 0.0196(5) Uani 1 2 d S T P . .
N1 N 0.71292(16) 0.43659(6) 0.88509(14) 0.0172(4) Uani 1 1 d . . . . .
N2 N 0.43084(18) 0.35072(7) 0.55653(15) 0.0198(4) Uani 1 1 d . . . . .
C1 C 0.8229(2) 0.42434(8) 0.94016(18) 0.0192(5) Uani 1 1 d . . . . .
C2 C 0.8718(2) 0.39322(9) 0.9067(2) 0.0265(6) Uani 1 1 d . . . . .
C3 C 0.9790(2) 0.38148(10) 0.9600(2) 0.0345(7) Uani 1 1 d . . . . .
H3 H 1.012879 0.360823 0.937470 0.041 Uiso 1 1 calc R U . . .
C4 C 1.0361(2) 0.39929(10) 1.0445(2) 0.0347(7) Uani 1 1 d . . . . .
H4 H 1.109276 0.391324 1.079430 0.042 Uiso 1 1 calc R U . . .
C5 C 0.9865(2) 0.42887(9) 1.0784(2) 0.0287(6) Uani 1 1 d . . . . .
H5 H 1.025862 0.440427 1.137661 0.034 Uiso 1 1 calc R U . . .
C6 C 0.8801(2) 0.44222(8) 1.02765(19) 0.0219(5) Uani 1 1 d . . . . .
C7 C 0.8091(3) 0.37190(10) 0.8146(2) 0.0354(7) Uani 1 1 d . . . . .
H7 H 0.738811 0.387238 0.785078 0.042 Uiso 1 1 calc R U . . .
C8 C 0.7804(5) 0.32888(14) 0.8262(4) 0.0762(15) Uani 1 1 d . . . . .
H8A H 0.728092 0.318366 0.767112 0.114 Uiso 1 1 calc R U . . .
H8B H 0.747833 0.327913 0.872231 0.114 Uiso 1 1 calc R U . . .
H8C H 0.846211 0.311740 0.847007 0.114 Uiso 1 1 calc R U . . .
C9 C 0.8664(5) 0.3745(2) 0.7482(3) 0.094(2) Uani 1 1 d . . . . .
H9A H 0.820437 0.361958 0.689089 0.142 Uiso 1 1 calc R U . . .
H9B H 0.935945 0.359755 0.774238 0.142 Uiso 1 1 calc R U . . .
H9C H 0.879718 0.403616 0.738362 0.142 Uiso 1 1 calc R U . . .
C10 C 0.8274(2) 0.47369(9) 1.06928(18) 0.0244(6) Uani 1 1 d . . . . .
H10 H 0.762765 0.485493 1.017767 0.029 Uiso 1 1 calc R U . . .
C11 C 0.7865(3) 0.45247(10) 1.1362(2) 0.0352(7) Uani 1 1 d . . . . .
H11A H 0.735819 0.430283 1.103975 0.053 Uiso 1 1 calc R U . . .
H11B H 0.748980 0.472724 1.159656 0.053 Uiso 1 1 calc R U . . .
H11C H 0.848346 0.440779 1.187809 0.053 Uiso 1 1 calc R U . . .
C12 C 0.9038(3) 0.50981(9) 1.1170(2) 0.0337(7) Uani 1 1 d . . . . .
H12A H 0.926778 0.523785 1.072344 0.051 Uiso 1 1 calc R U . . .
H12B H 0.967936 0.499154 1.168131 0.051 Uiso 1 1 calc R U . . .
H12C H 0.865296 0.529481 1.140858 0.051 Uiso 1 1 calc R U . . .
C13 C 0.6996(2) 0.47491(8) 0.84922(17) 0.0181(5) Uani 1 1 d . . . . .
C14 C 0.5989(2) 0.49291(8) 0.79619(18) 0.0200(5) Uani 1 1 d . . . . .
H14 H 0.597472 0.522201 0.791014 0.024 Uiso 1 1 calc R U . . .
C15 C 0.500000 0.47229(11) 0.750000 0.0183(7) Uani 1 2 d S T P . .
C16 C 0.7982(2) 0.50154(9) 0.86149(19) 0.0250(6) Uani 1 1 d . . . . .
H16A H 0.844254 0.487224 0.835302 0.037 Uiso 1 1 calc R U . . .
H16B H 0.839858 0.506558 0.927388 0.037 Uiso 1 1 calc R U . . .
H16C H 0.773927 0.527999 0.829688 0.037 Uiso 1 1 calc R U . . .
C17 C 0.500000 0.31553(11) 0.750000 0.0189(7) Uani 1 2 d S T P . .
C18 C 0.4930(2) 0.29511(8) 0.66917(19) 0.0227(5) Uani 1 1 d . . . . .
H18 H 0.503431 0.266003 0.673746 0.027 Uiso 1 1 calc R U . . .
C19 C 0.4723(2) 0.31263(8) 0.58258(19) 0.0217(5) Uani 1 1 d . . . . .
C20 C 0.5028(3) 0.28549(9) 0.5177(2) 0.0318(7) Uani 1 1 d . . . . .
H20A H 0.439271 0.281919 0.459701 0.048 Uiso 1 1 calc R U . . .
H20B H 0.527009 0.258415 0.546414 0.048 Uiso 1 1 calc R U . . .
H20C H 0.561809 0.298605 0.505161 0.048 Uiso 1 1 calc R U . . .
C21 C 0.4082(2) 0.36182(8) 0.46164(18) 0.0207(5) Uani 1 1 d . . . . .
C22 C 0.4791(2) 0.38914(9) 0.4433(2) 0.0244(6) Uani 1 1 d . . . . .
C23 C 0.4544(3) 0.40153(10) 0.3525(2) 0.0333(7) Uani 1 1 d . . . . .
H23 H 0.500578 0.420653 0.339540 0.040 Uiso 1 1 calc R U . . .
C24 C 0.3634(3) 0.38631(11) 0.2811(2) 0.0365(7) Uani 1 1 d . . . . .
H24 H 0.348088 0.394653 0.219418 0.044 Uiso 1 1 calc R U . . .
C25 C 0.2952(3) 0.35916(10) 0.2993(2) 0.0326(7) Uani 1 1 d . . . . .
H25 H 0.232693 0.349013 0.249754 0.039 Uiso 1 1 calc R U . . .
C26 C 0.3157(2) 0.34620(9) 0.3890(2) 0.0292(6) Uani 1 1 d . . . . .
C27 C 0.5803(2) 0.40588(9) 0.5204(2) 0.0285(6) Uani 1 1 d . . . . .
H27 H 0.596418 0.387634 0.575462 0.034 Uiso 1 1 calc R U . . .
C28 C 0.6804(3) 0.40541(12) 0.4952(3) 0.0428(8) Uani 1 1 d . . . . .
H28A H 0.689340 0.377731 0.473717 0.064 Uiso 1 1 calc R U . . .
H28B H 0.745451 0.412587 0.549726 0.064 Uiso 1 1 calc R U . . .
H28C H 0.670472 0.425596 0.446119 0.064 Uiso 1 1 calc R U . . .
C29 C 0.5605(3) 0.44944(11) 0.5474(3) 0.0448(9) Uani 1 1 d . . . . .
H29A H 0.552701 0.468619 0.497021 0.067 Uiso 1 1 calc R U . . .
H29B H 0.622182 0.457970 0.603246 0.067 Uiso 1 1 calc R U . . .
H29C H 0.493686 0.449735 0.559405 0.067 Uiso 1 1 calc R U . . .
C30 C 0.2397(3) 0.31520(12) 0.4042(3) 0.0490(10) Uani 1 1 d . . . . .
H30 H 0.271367 0.305491 0.469686 0.059 Uiso 1 1 calc R U . . .
C31 C 0.2234(4) 0.27692(14) 0.3374(4) 0.0679(13) Uani 1 1 d . . . . .
H31A H 0.174951 0.284749 0.274562 0.102 Uiso 1 1 calc R U . . .
H31B H 0.190952 0.253930 0.358451 0.102 Uiso 1 1 calc R U . . .
H31C H 0.294047 0.268358 0.337927 0.102 Uiso 1 1 calc R U . . .
C32 C 0.1295(4) 0.33379(12) 0.3836(4) 0.0635(13) Uani 1 1 d . . . . .
H32A H 0.095048 0.340651 0.317770 0.095 Uiso 1 1 calc R U . . .
H32B H 0.137486 0.358983 0.420293 0.095 Uiso 1 1 calc R U . . .
H32C H 0.083939 0.313883 0.399182 0.095 Uiso 1 1 calc R U . . .

loop_
_atom_site_aniso_label
_atom_site_aniso_U_11
_atom_site_aniso_U_22
_atom_site_aniso_U_33
_atom_site_aniso_U_23
_atom_site_aniso_U_13
_atom_site_aniso_U_12
Mg1 0.0163(4) 0.0154(4) 0.0187(4) 0.0008(3) 0.0036(3) -0.0001(3)
O1 0.0186(12) 0.0141(11) 0.0212(13) 0.000 0.0008(10) 0.000
O2 0.0222(13) 0.0120(11) 0.0214(13) 0.000 0.0051(10) 0.000
N1 0.0138(10) 0.0191(10) 0.0165(10) 0.0002(8) 0.0036(8) -0.0003(8)
N2 0.0219(11) 0.0188(10) 0.0194(11) -0.0008(8) 0.0086(9) -0.0026(8)
C1 0.0139(11) 0.0195(12) 0.0219(13) 0.0028(10) 0.0044(10) -0.0010(9)
C2 0.0184(13) 0.0244(14) 0.0350(16) -0.0035(12) 0.0086(12) -0.0010(10)
C3 0.0212(14) 0.0311(16) 0.051(2) 0.0007(14) 0.0138(14) 0.0047(12)
C4 0.0154(13) 0.0350(16) 0.0453(19) 0.0063(14) 0.0026(12) 0.0044(12)
C5 0.0213(14) 0.0275(14) 0.0275(15) 0.0043(11) -0.0010(11) -0.0031(11)
C6 0.0181(12) 0.0209(12) 0.0236(13) 0.0017(10) 0.0047(10) -0.0040(10)
C7 0.0269(15) 0.0354(17) 0.0420(18) -0.0118(14) 0.0116(13) 0.0048(13)
C8 0.095(4) 0.053(3) 0.062(3) -0.018(2) 0.011(3) -0.021(3)
C9 0.116(5) 0.125(5) 0.043(3) -0.010(3) 0.033(3) -0.044(4)
C10 0.0242(13) 0.0265(14) 0.0174(13) -0.0023(10) 0.0026(10) -0.0021(11)
C11 0.0401(18) 0.0398(17) 0.0277(16) 0.0021(13) 0.0154(14) -0.0030(14)
C12 0.0363(17) 0.0295(15) 0.0285(15) -0.0050(12) 0.0054(13) -0.0067(13)
C13 0.0189(12) 0.0187(12) 0.0159(12) -0.0013(9) 0.0060(10) -0.0023(9)
C14 0.0228(13) 0.0143(11) 0.0199(12) -0.0001(9) 0.0051(10) -0.0013(9)
C15 0.0204(17) 0.0164(16) 0.0168(17) 0.000 0.0058(14) 0.000
C16 0.0208(13) 0.0256(13) 0.0240(14) 0.0036(11) 0.0039(11) -0.0049(11)
C17 0.0122(15) 0.0166(16) 0.0244(18) 0.000 0.0033(14) 0.000
C18 0.0227(13) 0.0156(12) 0.0271(14) -0.0012(10) 0.0068(11) 0.0003(10)
C19 0.0181(12) 0.0199(12) 0.0267(14) -0.0036(10) 0.0084(10) -0.0009(10)
C20 0.0352(16) 0.0287(15) 0.0333(17) -0.0060(12) 0.0153(14) 0.0058(12)
C21 0.0239(13) 0.0173(12) 0.0216(13) -0.0041(10) 0.0096(10) 0.0010(10)
C22 0.0230(13) 0.0248(13) 0.0277(14) 0.0000(11) 0.0124(11) 0.0016(11)
C23 0.0335(16) 0.0405(17) 0.0320(16) 0.0065(13) 0.0193(13) -0.0003(13)
C24 0.0403(18) 0.050(2) 0.0197(14) 0.0040(13) 0.0123(13) 0.0050(15)
C25 0.0383(17) 0.0327(16) 0.0220(14) -0.0075(12) 0.0066(13) -0.0015(13)
C26 0.0343(16) 0.0234(14) 0.0274(15) -0.0031(11) 0.0095(12) -0.0079(12)
C27 0.0237(14) 0.0321(15) 0.0316(16) 0.0016(12) 0.0130(12) -0.0071(11)
C28 0.0290(16) 0.053(2) 0.049(2) -0.0008(17) 0.0182(15) -0.0066(15)
C29 0.048(2) 0.0415(19) 0.047(2) -0.0145(16) 0.0220(17) -0.0113(16)
C30 0.045(2) 0.049(2) 0.041(2) 0.0037(16) 0.0030(16) -0.0241(17)
C31 0.057(3) 0.049(2) 0.100(4) -0.024(2) 0.033(3) -0.017(2)
C32 0.065(3) 0.036(2) 0.116(4) -0.008(2) 0.065(3) -0.0069(19)

loop_
_atom_type_symbol
_atom_type_description
_atom_type_scat_dispersion_real
_atom_type_scat_dispersion_imag
_atom_type_scat_source
C C 0.0033 0.0016 'International Tables Vol C Tables 4.2.6.8 and 6.1.1.4'
H H 0.0000 0.0000 'International Tables Vol C Tables 4.2.6.8 and 6.1.1.4'
N N 0.0061 0.0033 'International Tables Vol C Tables 4.2.6.8 and 6.1.1.4'
O O 0.0106 0.0060 'International Tables Vol C Tables 4.2.6.8 and 6.1.1.4'
Mg Mg 0.0486 0.0363 'International Tables Vol C Tables 4.2.6.8 and 6.1.1.4'

loop_
_geom_angle_atom_site_label_1
_geom_angle_atom_site_label_2
_geom_angle_atom_site_label_3
_geom_angle
_geom_angle_site_symmetry_1
_geom_angle_site_symmetry_3
_geom_angle_publ_flag
O2 Mg1 O1 75.41(8) . . ?
O2 Mg1 N2 88.33(8) . 2_656 ?
O1 Mg1 N2 142.17(8) . 2_656 ?
O2 Mg1 N1 139.77(8) . . ?
O1 Mg1 N1 87.44(8) . . ?
N2 Mg1 N1 124.22(9) 2_656 . ?
C15 O1 Mg1 127.82(6) . 2_656 ?
C15 O1 Mg1 127.82(6) . . ?
Mg1 O1 Mg1 104.36(12) 2_656 . ?
C17 O2 Mg1 127.59(6) . 2_656 ?
C17 O2 Mg1 127.59(6) . . ?
Mg1 O2 Mg1 104.81(12) 2_656 . ?
C13 N1 C1 116.3(2) . . ?
C13 N1 Mg1 122.75(17) . . ?
C1 N1 Mg1 120.56(16) . . ?
C19 N2 C21 115.8(2) . . ?
C19 N2 Mg1 122.93(18) . 2_656 ?
C21 N2 Mg1 120.94(16) . 2_656 ?
C2 C1 C6 120.4(2) . . ?
C2 C1 N1 118.9(2) . . ?
C6 C1 N1 120.7(2) . . ?
C3 C2 C1 118.9(3) . . ?
C3 C2 C7 120.0(3) . . ?
C1 C2 C7 121.1(2) . . ?
C4 C3 C2 121.2(3) . . ?
C4 C3 H3 119.4 . . ?
C2 C3 H3 119.4 . . ?
C3 C4 C5 119.7(3) . . ?
C3 C4 H4 120.2 . . ?
C5 C4 H4 120.2 . . ?
C4 C5 C6 121.7(3) . . ?
C4 C5 H5 119.2 . . ?
C6 C5 H5 119.2 . . ?
C5 C6 C1 118.1(3) . . ?
C5 C6 C10 119.8(2) . . ?
C1 C6 C10 122.0(2) . . ?
C8 C7 C9 111.3(4) . . ?
C8 C7 C2 112.4(3) . . ?
C9 C7 C2 113.1(3) . . ?
C8 C7 H7 106.5 . . ?
C9 C7 H7 106.5 . . ?
C2 C7 H7 106.5 . . ?
C7 C8 H8A 109.5 . . ?
C7 C8 H8B 109.5 . . ?
H8A C8 H8B 109.5 . . ?
C7 C8 H8C 109.5 . . ?
H8A C8 H8C 109.5 . . ?
H8B C8 H8C 109.5 . . ?
C7 C9 H9A 109.5 . . ?
C7 C9 H9B 109.5 . . ?
H9A C9 H9B 109.5 . . ?
C7 C9 H9C 109.5 . . ?
H9A C9 H9C 109.5 . . ?
H9B C9 H9C 109.5 . . ?
C6 C10 C11 110.3(2) . . ?
C6 C10 C12 112.8(2) . . ?
C11 C10 C12 110.6(2) . . ?
C6 C10 H10 107.6 . . ?
C11 C10 H10 107.6 . . ?
C12 C10 H10 107.6 . . ?
C10 C11 H11A 109.5 . . ?
C10 C11 H11B 109.5 . . ?
H11A C11 H11B 109.5 . . ?
C10 C11 H11C 109.5 . . ?
H11A C11 H11C 109.5 . . ?
H11B C11 H11C 109.5 . . ?
C10 C12 H12A 109.5 . . ?
C10 C12 H12B 109.5 . . ?
H12A C12 H12B 109.5 . . ?
C10 C12 H12C 109.5 . . ?
H12A C12 H12C 109.5 . . ?
H12B C12 H12C 109.5 . . ?
N1 C13 C14 124.9(2) . . ?
N1 C13 C16 120.2(2) . . ?
C14 C13 C16 114.9(2) . . ?
C15 C14 C13 126.9(2) . . ?
C15 C14 H14 116.5 . . ?
C13 C14 H14 116.5 . . ?
O1 C15 C14 118.41(16) . . ?
O1 C15 C14 118.41(16) . 2_656 ?
C14 C15 C14 123.2(3) . 2_656 ?
C13 C16 H16A 109.5 . . ?
C13 C16 H16B 109.5 . . ?
H16A C16 H16B 109.5 . . ?
C13 C16 H16C 109.5 . . ?
H16A C16 H16C 109.5 . . ?
H16B C16 H16C 109.5 . . ?
O2 C17 C18 118.06(17) . . ?
O2 C17 C18 118.06(17) . 2_656 ?
C18 C17 C18 123.9(3) . 2_656 ?
C19 C18 C17 127.6(3) . . ?
C19 C18 H18 116.2 . . ?
C17 C18 H18 116.2 . . ?
N2 C19 C18 124.6(2) . . ?
N2 C19 C20 120.7(2) . . ?
C18 C19 C20 114.7(2) . . ?
C19 C20 H20A 109.5 . . ?
C19 C20 H20B 109.5 . . ?
H20A C20 H20B 109.5 . . ?
C19 C20 H20C 109.5 . . ?
H20A C20 H20C 109.5 . . ?
H20B C20 H20C 109.5 . . ?
C22 C21 C26 120.4(3) . . ?
C22 C21 N2 118.8(2) . . ?
C26 C21 N2 120.8(2) . . ?
C23 C22 C21 118.9(3) . . ?
C23 C22 C27 119.8(3) . . ?
C21 C22 C27 121.3(2) . . ?
C24 C23 C22 120.8(3) . . ?
C24 C23 H23 119.6 . . ?
C22 C23 H23 119.6 . . ?
C25 C24 C23 120.1(3) . . ?
C25 C24 H24 120.0 . . ?
C23 C24 H24 120.0 . . ?
C24 C25 C26 121.3(3) . . ?
C24 C25 H25 119.3 . . ?
C26 C25 H25 119.3 . . ?
C25 C26 C21 118.5(3) . . ?
C25 C26 C30 118.8(3) . . ?
C21 C26 C30 122.7(3) . . ?
C22 C27 C29 110.8(3) . . ?
C22 C27 C28 112.5(3) . . ?
C29 C27 C28 110.2(3) . . ?
C22 C27 H27 107.7 . . ?
C29 C27 H27 107.7 . . ?
C28 C27 H27 107.7 . . ?
C27 C28 H28A 109.5 . . ?
C27 C28 H28B 109.5 . . ?
H28A C28 H28B 109.5 . . ?
C27 C28 H28C 109.5 . . ?
H28A C28 H28C 109.5 . . ?
H28B C28 H28C 109.5 . . ?
C27 C29 H29A 109.5 . . ?
C27 C29 H29B 109.5 . . ?
H29A C29 H29B 109.5 . . ?
C27 C29 H29C 109.5 . . ?
H29A C29 H29C 109.5 . . ?
H29B C29 H29C 109.5 . . ?
C32 C30 C26 111.2(3) . . ?
C32 C30 C31 107.5(3) . . ?
C26 C30 C31 109.9(3) . . ?
C32 C30 H30 109.4 . . ?
C26 C30 H30 109.4 . . ?
C31 C30 H30 109.4 . . ?
C30 C31 H31A 109.5 . . ?
C30 C31 H31B 109.5 . . ?
H31A C31 H31B 109.5 . . ?
C30 C31 H31C 109.5 . . ?
H31A C31 H31C 109.5 . . ?
H31B C31 H31C 109.5 . . ?
C30 C32 H32A 109.5 . . ?
C30 C32 H32B 109.5 . . ?
H32A C32 H32B 109.5 . . ?
C30 C32 H32C 109.5 . . ?
H32A C32 H32C 109.5 . . ?
H32B C32 H32C 109.5 . . ?

loop_
_geom_bond_atom_site_label_1
_geom_bond_atom_site_label_2
_geom_bond_distance
_geom_bond_site_symmetry_2
_geom_bond_publ_flag
Mg1 O2 1.9668(17) . ?
Mg1 O1 1.9728(17) . ?
Mg1 N2 2.082(2) 2_656 ?
Mg1 N1 2.091(2) . ?
O1 C15 1.325(4) . ?
O2 C17 1.334(4) . ?
N1 C13 1.344(3) . ?
N1 C1 1.438(3) . ?
N2 C19 1.347(3) . ?
N2 C21 1.448(3) . ?
C1 C2 1.408(4) . ?
C1 C6 1.411(4) . ?
C2 C3 1.398(4) . ?
C2 C7 1.525(4) . ?
C3 C4 1.374(5) . ?
C3 H3 0.9500 . ?
C4 C5 1.383(5) . ?
C4 H4 0.9500 . ?
C5 C6 1.398(4) . ?
C5 H5 0.9500 . ?
C6 C10 1.523(4) . ?
C7 C8 1.473(6) . ?
C7 C9 1.520(6) . ?
C7 H7 1.0000 . ?
C8 H8A 0.9800 . ?
C8 H8B 0.9800 . ?
C8 H8C 0.9800 . ?
C9 H9A 0.9800 . ?
C9 H9B 0.9800 . ?
C9 H9C 0.9800 . ?
C10 C11 1.525(4) . ?
C10 C12 1.538(4) . ?
C10 H10 1.0000 . ?
C11 H11A 0.9800 . ?
C11 H11B 0.9800 . ?
C11 H11C 0.9800 . ?
C12 H12A 0.9800 . ?
C12 H12B 0.9800 . ?
C12 H12C 0.9800 . ?
C13 C14 1.402(4) . ?
C13 C16 1.520(4) . ?
C14 C15 1.401(3) . ?
C14 H14 0.9500 . ?
C16 H16A 0.9800 . ?
C16 H16B 0.9800 . ?
C16 H16C 0.9800 . ?
C17 C18 1.403(3) . ?
C17 C18 1.403(3) 2_656 ?
C18 C19 1.400(4) . ?
C18 H18 0.9500 . ?
C19 C20 1.517(4) . ?
C20 H20A 0.9800 . ?
C20 H20B 0.9800 . ?
C20 H20C 0.9800 . ?
C21 C22 1.404(4) . ?
C21 C26 1.408(4) . ?
C22 C23 1.394(4) . ?
C22 C27 1.519(4) . ?
C23 C24 1.382(5) . ?
C23 H23 0.9500 . ?
C24 C25 1.373(5) . ?
C24 H24 0.9500 . ?
C25 C26 1.393(4) . ?
C25 H25 0.9500 . ?
C26 C30 1.510(4) . ?
C27 C29 1.524(5) . ?
C27 C28 1.534(4) . ?
C27 H27 1.0000 . ?
C28 H28A 0.9800 . ?
C28 H28B 0.9800 . ?
C28 H28C 0.9800 . ?
C29 H29A 0.9800 . ?
C29 H29B 0.9800 . ?
C29 H29C 0.9800 . ?
C30 C32 1.502(6) . ?
C30 C31 1.582(6) . ?
C30 H30 1.0000 . ?
C31 H31A 0.9800 . ?
C31 H31B 0.9800 . ?
C31 H31C 0.9800 . ?
C32 H32A 0.9800 . ?
C32 H32B 0.9800 . ?
C32 H32C 0.9800 . ?
